data_2243670
loop_
_publ_author_name
'Shreekanth, Tharangini K.'
'Yathirajan, Hemmige S.'
'Kalluraya, Balakrishna'
'Foro, Sabine'
'Glidewell, Christopher'

_publ_section_title
;
 Order <i>versus</i> disorder in two isomorphous pyrazolone-substituted
 diethyl propanedioates prepared using a three-component one-pot reaction
 under solvent-free conditions
;
_journal_coeditor_code ZL2798
_journal_issue 10
_journal_name_full 'Acta Crystallographica Section E'
_journal_page_first 1605
_journal_page_last 1610
_journal_paper_doi 10.1107/S2056989020011676
_journal_volume 76
_journal_year 2020
_chemical_formula_iupac 'C24 H25 Cl N2 O5'
_chemical_formula_moiety 'C24 H25 Cl N2 O5'
_chemical_formula_sum 'C24 H25 Cl N2 O5'
_chemical_formula_weight 456.91
_chemical_name_systematic
;Diethyl
(<i>RS</i>)-2-[(4-chlorophenyl)(5-methyl-3-oxo-2-phenyl-2,3-dihydro-1<i>H</i>-pyrazol-4-yl)methyl]propanedioate
;
_space_group_crystal_system monoclinic
_space_group_IT_number 14
_space_group_name_Hall '-P 2yn'
_space_group_name_H-M_alt 'P 1 21/n 1'
_atom_sites_solution_hydrogens mixed
_atom_sites_solution_primary difmap
_audit_creation_method SHELXL-2014
_cell_angle_alpha 90
_cell_angle_beta 95.363(5)
_cell_angle_gamma 90
_cell_formula_units_Z 8
_cell_length_a 13.5609(8)
_cell_length_b 20.2800(10)
_cell_length_c 17.7280(10)
_cell_measurement_reflns_used 10261
_cell_measurement_temperature 150(2)
_cell_measurement_theta_max 27.805
_cell_measurement_theta_min 2.517
_cell_volume 4854.1(5)
_computing_cell_refinement
;
CrysAlis RED (Oxford Diffraction, 2009)
;
_computing_data_collection
;
CrysAlis CCD (Oxford Diffraction, 2009)
;
_computing_data_reduction
;
CrysAlis RED (Oxford Diffraction, 2009)
;
_computing_molecular_graphics
;
PLATON (Spek, 2020)
;
_computing_publication_material
;
SHELXL2014 (Sheldrick, 2015b) and PLATON (Spek, 2020)
;
_computing_structure_refinement
;
SHELXL2014 (Sheldrick, 2015b)
;
_computing_structure_solution
;
SHELXT (Sheldrick, 2015a)
;
_diffrn_ambient_temperature 150(2)
_diffrn_measured_fraction_theta_full 0.998
_diffrn_measured_fraction_theta_max 0.997
_diffrn_measurement_device_type
;
Oxford Diffraction Xcalibur
with Sapphire CCD detector
;
_diffrn_measurement_method '\w scans'
_diffrn_radiation_monochromator graphite
_diffrn_radiation_type MoK\a
_diffrn_radiation_wavelength 0.71073
_diffrn_reflns_av_R_equivalents 0.0230
_diffrn_reflns_av_unetI/netI 0.0385
_diffrn_reflns_limit_h_max 16
_diffrn_reflns_limit_h_min -15
_diffrn_reflns_limit_k_max 15
_diffrn_reflns_limit_k_min -25
_diffrn_reflns_limit_l_max 21
_diffrn_reflns_limit_l_min -21
_diffrn_reflns_number 20936
_diffrn_reflns_theta_full 25.242
_diffrn_reflns_theta_max 26.049
_diffrn_reflns_theta_min 2.517
_diffrn_source 'Enhance (Mo) X-ray Source'
_diffrn_standards_decay_% 0
_diffrn_standards_interval_count 0
_diffrn_standards_interval_time 0
_diffrn_standards_number 0
_exptl_absorpt_coefficient_mu 0.193
_exptl_absorpt_correction_T_max 0.936
_exptl_absorpt_correction_T_min 0.826
_exptl_absorpt_correction_type multi-scan
_exptl_absorpt_process_details
;
(CrysAlis RED; Oxford Diffraction, 2009)
;
_exptl_crystal_colour orange
_exptl_crystal_density_diffrn 1.250
_exptl_crystal_description block
_exptl_crystal_F_000 1920
_exptl_crystal_size_max 0.460
_exptl_crystal_size_mid 0.440
_exptl_crystal_size_min 0.340
_refine_diff_density_max 1.064
_refine_diff_density_min -0.907
_refine_ls_extinction_method none
_refine_ls_goodness_of_fit_ref 1.026
_refine_ls_hydrogen_treatment mixed
_refine_ls_matrix_type full
_refine_ls_number_parameters 746
_refine_ls_number_reflns 9574
_refine_ls_number_restraints 571
_refine_ls_restrained_S_all 1.015
_refine_ls_R_factor_all 0.0999
_refine_ls_R_factor_gt 0.0669
_refine_ls_shift/su_max 0.000
_refine_ls_shift/su_mean 0.000
_refine_ls_structure_factor_coef Fsqd
_refine_ls_weighting_details 'w=1/[\s^2^(Fo^2^)+(0.0810P)^2^+4.3903P] where P=(Fo^2^+2Fc^2^)/3'
_refine_ls_weighting_scheme calc
_refine_ls_wR_factor_gt 0.1695
_refine_ls_wR_factor_ref 0.1916
_reflns_number_gt 6504
_reflns_number_total 9574
_reflns_threshold_expression 'I > 2\s(I)'
_cod_data_source_file zl2798sup1.cif
_cod_data_source_block II
_cod_original_sg_symbol_H-M 'P 21/n'
_cod_database_code 2243670
_shelx_space_group_comment
;
The symmetry employed for this shelxl refinement is uniquely defined
by the following loop, which should always be used as a source of
symmetry information in preference to the above space-group names.
They are only intended as comments.
;
_shelx_estimated_absorpt_t_min 0.916
_shelx_estimated_absorpt_t_max 0.937
_shelxl_version_number 2.014

loop_
_space_group_symop_operation_xyz
'x, y, z'
'-x+1/2, y+1/2, -z+1/2'
'-x, -y, -z'
'x-1/2, -y-1/2, z-1/2'

loop_
_atom_site_type_symbol
_atom_site_label
_atom_site_fract_x
_atom_site_fract_y
_atom_site_fract_z
_atom_site_U_iso_or_equiv
_atom_site_adp_type
_atom_site_calc_flag
_atom_site_occupancy
_atom_site_disorder_assembly
_atom_site_disorder_group
C C11 0.6299(3) 0.69693(15) 0.54996(16) 0.0459(8) Uani d 1 . .
C C12 0.6781(2) 0.63001(14) 0.56816(14) 0.0356(6) Uani d 1 . .
H H12 0.7519 0.6342 0.5735 0.043 Uiso calc 1 . .
C C13 0.6410(2) 0.60627(14) 0.64337(15) 0.0381(6) Uani d 1 . .
O O11 0.54201(19) 0.70614(12) 0.54801(13) 0.0599(6) Uani d 1 . .
O O12 0.69666(19) 0.74133(11) 0.53433(14) 0.0622(6) Uani d 1 . .
C C14 0.6546(4) 0.80629(18) 0.5109(2) 0.0787(12) Uani d 1 . .
H H14A 0.7057 0.8407 0.5219 0.094 Uiso calc 1 . .
H H14B 0.5985 0.8164 0.5409 0.094 Uiso calc 1 . .
C C15 0.6192(5) 0.8084(2) 0.4284(3) 0.1003(17) Uani d 1 . .
H H15A 0.6004 0.8536 0.4139 0.150 Uiso calc 1 . .
H H15B 0.5617 0.7793 0.4186 0.150 Uiso calc 1 . .
H H15C 0.6724 0.7935 0.3986 0.150 Uiso calc 1 . .
O O13 0.57468(18) 0.56797(13) 0.64923(11) 0.0600(7) Uani d 1 . .
O O14 0.69144(16) 0.63503(11) 0.70316(10) 0.0455(5) Uani d 1 . .
C C16 0.6597(3) 0.61783(18) 0.77903(16) 0.0541(9) Uani d 1 . .
H H16A 0.6636 0.5695 0.7870 0.065 Uiso calc 1 . .
H H16B 0.5903 0.6319 0.7824 0.065 Uiso calc 1 . .
C C17 0.7268(4) 0.6523(3) 0.8379(2) 0.0942(16) Uani d 1 . .
H H17A 0.7056 0.6431 0.8881 0.141 Uiso calc 1 . .
H H17B 0.7243 0.6999 0.8285 0.141 Uiso calc 1 . .
H H17C 0.7948 0.6366 0.8356 0.141 Uiso calc 1 . .
C C121 0.6437(2) 0.58366(13) 0.50087(14) 0.0330(6) Uani d 1 . .
H H121 0.5701 0.5799 0.4997 0.040 Uiso calc 1 . .
C C131 0.6850(2) 0.51432(13) 0.50941(14) 0.0342(6) Uani d 1 . .
C C132 0.6314(2) 0.46401(15) 0.47118(16) 0.0404(7) Uani d 1 . .
H H132 0.5717 0.4742 0.4411 0.048 Uiso calc 1 . .
C C133 0.6635(3) 0.39972(16) 0.47634(18) 0.0491(8) Uani d 1 . .
H H133 0.6264 0.3658 0.4498 0.059 Uiso calc 1 . .
C C134 0.7499(3) 0.38485(15) 0.5203(2) 0.0531(8) Uani d 1 . .
Cl Cl14 0.79127(10) 0.30382(5) 0.52761(8) 0.0914(4) Uani d 1 . .
C C135 0.8054(3) 0.43380(17) 0.5585(2) 0.0605(9) Uani d 1 . .
H H135 0.8652 0.4232 0.5882 0.073 Uiso calc 1 . .
C C136 0.7726(2) 0.49824(16) 0.55275(18) 0.0500(8) Uani d 1 . .
H H136 0.8104 0.5321 0.5788 0.060 Uiso calc 1 . .
N N141 0.6458(2) 0.66271(13) 0.31184(14) 0.0421(6) Uani d 1 . .
H H141 0.621(2) 0.6762(16) 0.2702(19) 0.051 Uiso d 1 . .
C C143 0.7619(2) 0.63115(12) 0.40440(14) 0.0327(6) Uani d 1 . .
O O143 0.84662(14) 0.62440(9) 0.43944(11) 0.0389(5) Uani d 1 . .
C C144 0.6658(2) 0.61437(13) 0.42527(14) 0.0332(6) Uani d 1 . .
C C145 0.5972(2) 0.63449(14) 0.36709(15) 0.0380(6) Uani d 1 . .
C C146 0.4864(2) 0.62918(19) 0.35895(18) 0.0550(9) Uani d 1 . .
H H16C 0.4601 0.6463 0.4047 0.082 Uiso calc 1 . .
H H16D 0.4672 0.5829 0.3519 0.082 Uiso calc 1 . .
H H16E 0.4595 0.6549 0.3149 0.082 Uiso calc 1 . .
N N142 0.7465(2) 0.66035(11) 0.33189(12) 0.0384(5) Uani d 0.635(10) A 1
C C151 0.8086(5) 0.6992(5) 0.2879(6) 0.0393(14) Uani d 0.635(10) A 1
C C152 0.9078(5) 0.6817(4) 0.2873(5) 0.0496(16) Uani d 0.635(10) A 1
H H152 0.9323 0.6434 0.3135 0.059 Uiso calc 0.635(10) A 1
C C153 0.9719(6) 0.7207(4) 0.2479(4) 0.0553(16) Uani d 0.635(10) A 1
H H153 1.0403 0.7101 0.2497 0.066 Uiso calc 0.635(10) A 1
C C154 0.9352(6) 0.7740(4) 0.2069(4) 0.0521(18) Uani d 0.635(10) A 1
H H154 0.9776 0.7996 0.1788 0.062 Uiso calc 0.635(10) A 1
C C155 0.8362(6) 0.7904(3) 0.2067(3) 0.0462(15) Uani d 0.635(10) A 1
H H155 0.8114 0.8272 0.1776 0.055 Uiso calc 0.635(10) A 1
C C156 0.7706(6) 0.7539(3) 0.2485(4) 0.0398(14) Uani d 0.635(10) A 1
H H156 0.7033 0.7665 0.2495 0.048 Uiso calc 0.635(10) A 1
N N162 0.7465(2) 0.66035(11) 0.33189(12) 0.0384(5) Uani d 0.365(10) A 2
C C161 0.8264(8) 0.6903(9) 0.2947(12) 0.042(2) Uani d 0.365(10) A 2
C C162 0.9227(7) 0.6655(7) 0.3048(8) 0.047(2) Uani d 0.365(10) A 2
H H162 0.9375 0.6284 0.3366 0.057 Uiso calc 0.365(10) A 2
C C163 0.9978(8) 0.6961(7) 0.2673(7) 0.057(2) Uani d 0.365(10) A 2
H H163 1.0633 0.6793 0.2746 0.068 Uiso calc 0.365(10) A 2
C C164 0.9788(10) 0.7495(7) 0.2205(6) 0.055(2) Uani d 0.365(10) A 2
H H164 1.0302 0.7690 0.1952 0.067 Uiso calc 0.365(10) A 2
C C165 0.8839(11) 0.7743(6) 0.2110(7) 0.049(2) Uani d 0.365(10) A 2
H H165 0.8697 0.8113 0.1789 0.059 Uiso calc 0.365(10) A 2
C C166 0.8073(9) 0.7450(6) 0.2486(7) 0.046(2) Uani d 0.365(10) A 2
H H166 0.7423 0.7629 0.2422 0.055 Uiso calc 0.365(10) A 2
C C21 0.3765(5) 0.5785(6) 0.1368(4) 0.0489(14) Uani d 0.690(5) B 3
C C22 0.4883(5) 0.5830(6) 0.1422(5) 0.0428(13) Uani d 0.690(5) B 3
H H22 0.5107 0.6107 0.1872 0.051 Uiso calc 0.690(5) B 3
C C23 0.5284(11) 0.5141(6) 0.1560(8) 0.0413(14) Uani d 0.690(5) B 3
O O21 0.3202(6) 0.5833(6) 0.0797(4) 0.0532(18) Uani d 0.690(5) B 3
O O22 0.3455(3) 0.5610(2) 0.2056(3) 0.0622(11) Uani d 0.690(5) B 3
C C24 0.2369(5) 0.5524(3) 0.2113(5) 0.0811(17) Uani d 0.690(5) B 3
H H24A 0.2043 0.5356 0.1628 0.097 Uiso calc 0.690(5) B 3
H H24B 0.2257 0.5204 0.2517 0.097 Uiso calc 0.690(5) B 3
C C25 0.1953(6) 0.6175(4) 0.2290(5) 0.107(3) Uani d 0.690(5) B 3
H H25A 0.1232 0.6138 0.2291 0.161 Uiso calc 0.690(5) B 3
H H25B 0.2110 0.6496 0.1906 0.161 Uiso calc 0.690(5) B 3
H H25C 0.2240 0.6321 0.2789 0.161 Uiso calc 0.690(5) B 3
O O23 0.4928(10) 0.4655(7) 0.1240(10) 0.050(3) Uani d 0.690(5) B 3
O O24 0.5936(6) 0.5132(5) 0.2171(7) 0.0511(16) Uani d 0.690(5) B 3
C C26 0.6414(5) 0.4503(5) 0.2345(6) 0.067(2) Uani d 0.690(5) B 3
H H26A 0.6482 0.4250 0.1876 0.080 Uiso calc 0.690(5) B 3
H H26B 0.6025 0.4239 0.2682 0.080 Uiso calc 0.690(5) B 3
C C27 0.7410(4) 0.4669(3) 0.2734(4) 0.0725(17) Uani d 0.690(5) B 3
H H27A 0.7802 0.4901 0.2380 0.109 Uiso calc 0.690(5) B 3
H H27B 0.7751 0.4262 0.2904 0.109 Uiso calc 0.690(5) B 3
H H27C 0.7329 0.4951 0.3172 0.109 Uiso calc 0.690(5) B 3
C C31 0.3853(11) 0.5838(15) 0.1230(8) 0.053(2) Uani d 0.310(5) B 4
C C32 0.4961(10) 0.5821(13) 0.1417(12) 0.044(2) Uani d 0.310(5) B 4
H H32 0.5140 0.6118 0.1859 0.053 Uiso calc 0.310(5) B 4
C C33 0.530(3) 0.5128(14) 0.1626(18) 0.043(2) Uani d 0.310(5) B 4
O O31 0.3383(13) 0.5902(14) 0.0615(8) 0.052(3) Uani d 0.310(5) B 4
O O32 0.3418(7) 0.5909(6) 0.1899(6) 0.069(2) Uani d 0.310(5) B 4
C C34 0.2316(8) 0.5822(9) 0.1838(7) 0.077(3) Uani d 0.310(5) B 4
H H34A 0.1987 0.6234 0.1652 0.092 Uiso calc 0.310(5) B 4
H H34B 0.2120 0.5465 0.1473 0.092 Uiso calc 0.310(5) B 4
C C35 0.2008(11) 0.5652(10) 0.2594(9) 0.098(4) Uani d 0.310(5) B 4
H H35A 0.1298 0.5551 0.2549 0.148 Uiso calc 0.310(5) B 4
H H35B 0.2139 0.6027 0.2938 0.148 Uiso calc 0.310(5) B 4
H H35C 0.2382 0.5268 0.2795 0.148 Uiso calc 0.310(5) B 4
O O33 0.513(2) 0.4664(15) 0.120(2) 0.044(4) Uani d 0.310(5) B 4
O O34 0.6086(14) 0.5167(11) 0.2132(15) 0.052(2) Uani d 0.310(5) B 4
C C36 0.6519(13) 0.4564(12) 0.2451(13) 0.062(3) Uani d 0.310(5) B 4
H H36A 0.6023 0.4204 0.2417 0.074 Uiso calc 0.310(5) B 4
H H36B 0.6761 0.4629 0.2990 0.074 Uiso calc 0.310(5) B 4
C C37 0.7360(10) 0.4398(7) 0.1997(9) 0.078(4) Uani d 0.310(5) B 4
H H37A 0.7790 0.4783 0.1971 0.117 Uiso calc 0.310(5) B 4
H H37B 0.7100 0.4269 0.1484 0.117 Uiso calc 0.310(5) B 4
H H37C 0.7742 0.4032 0.2239 0.117 Uiso calc 0.310(5) B 4
C C221 0.5336(2) 0.61330(14) 0.07027(16) 0.0432(7) Uani d 1 . .
H H221 0.4996 0.5914 0.0245 0.052 Uiso calc 1 B 3
C C231 0.6454(2) 0.60192(14) 0.06837(14) 0.0382(6) Uani d 1 . .
C C232 0.6791(2) 0.54388(15) 0.03788(18) 0.0487(8) Uani d 1 . .
H H232 0.6321 0.5130 0.0160 0.058 Uiso calc 1 . .
C C233 0.7794(3) 0.52960(18) 0.0384(2) 0.0639(10) Uani d 1 . .
H H233 0.8005 0.4899 0.0166 0.077 Uiso calc 1 . .
C C234 0.8482(3) 0.57381(19) 0.0711(2) 0.0619(10) Uani d 1 . .
Cl Cl24 0.97561(8) 0.55516(7) 0.07838(8) 0.0994(4) Uani d 1 . .
C C235 0.8165(3) 0.63321(19) 0.0982(2) 0.0678(11) Uani d 1 . .
H H235 0.8636 0.6648 0.1182 0.081 Uiso calc 1 . .
C C236 0.7156(3) 0.64689(16) 0.09625(18) 0.0530(8) Uani d 1 . .
H H236 0.6948 0.6882 0.1146 0.064 Uiso calc 1 . .
N N241 0.4525(2) 0.78135(12) 0.01862(14) 0.0422(6) Uani d 1 . .
H H241 0.414(2) 0.8097(17) -0.0039(18) 0.051 Uiso d 1 . .
N N242 0.47596(19) 0.79052(11) 0.09604(13) 0.0415(6) Uani d 1 . .
C C243 0.5118(3) 0.73182(14) 0.12740(17) 0.0467(8) Uani d 1 . .
O O243 0.5437(2) 0.72724(11) 0.19701(12) 0.0633(7) Uani d 1 . .
C C244 0.5044(2) 0.68516(14) 0.06668(16) 0.0426(7) Uani d 1 . .
C C245 0.4653(2) 0.71757(14) 0.00195(16) 0.0406(7) Uani d 1 . .
C C246 0.4373(3) 0.69103(17) -0.07580(18) 0.0600(9) Uani d 1 . .
H H26C 0.4410 0.6428 -0.0747 0.090 Uiso calc 1 . .
H H26D 0.4830 0.7082 -0.1107 0.090 Uiso calc 1 . .
H H26E 0.3696 0.7047 -0.0929 0.090 Uiso calc 1 . .
C C251 0.4870(2) 0.85489(14) 0.12742(17) 0.0428(7) Uani d 1 . .
C C252 0.4658(3) 0.86487(16) 0.2030(2) 0.0566(9) Uani d 1 . .
H H252 0.4430 0.8294 0.2319 0.068 Uiso calc 1 . .
C C253 0.4787(3) 0.92726(18) 0.2345(2) 0.0700(11) Uani d 1 . .
H H253 0.4646 0.9350 0.2853 0.084 Uiso calc 1 . .
C C254 0.5124(3) 0.97799(17) 0.1917(3) 0.0727(12) Uani d 1 . .
H H254 0.5223 1.0205 0.2136 0.087 Uiso calc 1 . .
C C255 0.5319(3) 0.96767(17) 0.1170(2) 0.0660(10) Uani d 1 . .
H H255 0.5536 1.0034 0.0881 0.079 Uiso calc 1 . .
C C256 0.5199(2) 0.90593(15) 0.08439(19) 0.0501(8) Uani d 1 . .
H H256 0.5340 0.8987 0.0336 0.060 Uiso calc 1 . .

loop_
_atom_site_aniso_label
_atom_site_aniso_U_11
_atom_site_aniso_U_22
_atom_site_aniso_U_33
_atom_site_aniso_U_12
_atom_site_aniso_U_13
_atom_site_aniso_U_23
C11 0.067(2) 0.0441(17) 0.0285(15) -0.0069(16) 0.0139(14) -0.0047(12)
C12 0.0369(15) 0.0398(15) 0.0304(14) -0.0055(12) 0.0047(11) -0.0004(11)
C13 0.0421(16) 0.0437(16) 0.0281(14) -0.0043(14) 0.0019(12) -0.0013(12)
O11 0.0631(17) 0.0569(15) 0.0610(15) 0.0124(12) 0.0132(12) 0.0012(11)
O12 0.0735(17) 0.0434(13) 0.0701(16) -0.0092(12) 0.0089(13) -0.0005(11)
C14 0.111(4) 0.040(2) 0.084(3) -0.006(2) 0.002(3) -0.0002(19)
C15 0.157(5) 0.060(3) 0.080(3) 0.008(3) -0.009(3) 0.014(2)
O13 0.0606(15) 0.0857(18) 0.0338(11) -0.0324(14) 0.0053(10) 0.0000(11)
O14 0.0550(13) 0.0546(13) 0.0267(10) -0.0104(11) 0.0028(9) -0.0021(9)
C16 0.070(2) 0.066(2) 0.0264(15) -0.0015(18) 0.0065(14) 0.0042(14)
C17 0.117(4) 0.133(4) 0.0321(19) -0.033(3) 0.003(2) -0.013(2)
C121 0.0325(14) 0.0389(15) 0.0269(13) -0.0060(12) -0.0008(10) 0.0010(11)
C131 0.0390(15) 0.0367(14) 0.0273(13) -0.0085(12) 0.0063(11) 0.0033(11)
C132 0.0407(16) 0.0460(17) 0.0352(15) -0.0098(14) 0.0071(12) -0.0037(12)
C133 0.058(2) 0.0435(17) 0.0481(18) -0.0174(16) 0.0184(15) -0.0112(14)
C134 0.065(2) 0.0341(16) 0.063(2) -0.0011(15) 0.0187(18) 0.0026(14)
Cl14 0.1046(9) 0.0378(5) 0.1346(10) 0.0086(5) 0.0256(7) 0.0048(5)
C135 0.058(2) 0.0471(19) 0.073(2) 0.0044(17) -0.0104(18) 0.0070(17)
C136 0.0497(19) 0.0413(17) 0.0557(19) -0.0072(15) -0.0125(15) 0.0013(14)
N141 0.0496(16) 0.0474(15) 0.0280(12) -0.0056(12) -0.0038(11) 0.0079(11)
C143 0.0435(16) 0.0249(12) 0.0296(13) -0.0070(12) 0.0017(11) -0.0036(10)
O143 0.0369(11) 0.0362(10) 0.0427(11) -0.0054(9) -0.0009(9) -0.0050(8)
C144 0.0374(15) 0.0334(14) 0.0284(13) -0.0056(12) 0.0016(11) -0.0006(11)
C145 0.0457(17) 0.0406(15) 0.0271(13) -0.0025(13) 0.0007(12) 0.0021(11)
C146 0.0414(18) 0.078(2) 0.0438(18) -0.0009(17) -0.0055(14) 0.0095(16)
N142 0.0508(14) 0.0337(12) 0.0313(11) -0.0104(11) 0.0071(10) 0.0012(9)
C151 0.058(3) 0.034(3) 0.027(3) -0.018(2) 0.010(3) -0.007(2)
C152 0.066(3) 0.043(3) 0.041(3) -0.014(3) 0.017(3) 0.002(2)
C153 0.067(3) 0.050(4) 0.052(4) -0.016(3) 0.024(3) 0.003(3)
C154 0.067(4) 0.050(3) 0.042(3) -0.021(3) 0.025(3) -0.005(2)
C155 0.068(4) 0.039(3) 0.032(2) -0.019(3) 0.011(3) -0.004(2)
C156 0.058(3) 0.033(2) 0.030(2) -0.014(3) 0.010(3) -0.0049(19)
N162 0.0508(14) 0.0337(12) 0.0313(11) -0.0104(11) 0.0071(10) 0.0012(9)
C161 0.062(4) 0.035(4) 0.030(3) -0.018(3) 0.011(4) 0.000(3)
C162 0.062(4) 0.047(5) 0.036(4) -0.020(4) 0.019(4) 0.004(3)
C163 0.070(5) 0.057(5) 0.045(4) -0.019(4) 0.014(4) 0.008(4)
C164 0.075(5) 0.051(5) 0.042(4) -0.021(4) 0.015(4) 0.004(4)
C165 0.068(5) 0.044(4) 0.038(3) -0.018(4) 0.016(4) -0.001(3)
C166 0.067(4) 0.039(4) 0.030(3) -0.016(4) 0.006(4) -0.006(3)
C21 0.045(3) 0.039(3) 0.063(3) 0.006(2) 0.007(2) -0.006(3)
C22 0.048(3) 0.033(2) 0.047(2) 0.002(2) -0.001(2) -0.002(2)
C23 0.043(2) 0.033(2) 0.047(3) -0.001(2) 0.007(2) 0.007(2)
O21 0.045(4) 0.046(3) 0.067(3) -0.001(3) -0.001(3) -0.005(3)
O22 0.056(2) 0.057(2) 0.077(3) 0.004(2) 0.0188(18) 0.007(2)
C24 0.074(3) 0.077(4) 0.097(4) 0.012(3) 0.026(3) 0.019(3)
C25 0.110(6) 0.103(6) 0.112(6) 0.031(5) 0.025(5) 0.015(5)
O23 0.054(6) 0.035(3) 0.059(4) -0.004(3) 0.002(4) 0.001(2)
O24 0.049(3) 0.042(2) 0.060(2) -0.002(2) -0.006(2) 0.007(2)
C26 0.060(3) 0.054(3) 0.083(4) 0.005(3) -0.019(3) 0.018(3)
C27 0.055(3) 0.081(4) 0.078(4) 0.006(3) -0.013(3) 0.012(3)
C31 0.050(4) 0.046(4) 0.065(4) 0.001(4) 0.011(4) -0.006(4)
C32 0.043(4) 0.036(4) 0.052(4) 0.001(4) 0.003(4) -0.001(4)
C33 0.047(4) 0.033(4) 0.050(4) 0.002(4) 0.005(4) 0.006(4)
O31 0.033(5) 0.043(6) 0.081(7) -0.005(4) 0.018(5) -0.005(6)
O32 0.062(4) 0.068(4) 0.080(4) 0.019(4) 0.015(3) 0.027(4)
C34 0.061(5) 0.082(5) 0.092(5) 0.020(5) 0.031(5) 0.026(5)
C35 0.078(8) 0.108(9) 0.114(9) 0.019(8) 0.038(7) 0.029(8)
O33 0.044(9) 0.031(6) 0.056(7) 0.006(6) 0.006(7) 0.001(5)
O34 0.050(4) 0.042(4) 0.062(4) 0.001(4) -0.004(4) 0.015(4)
C36 0.061(5) 0.049(5) 0.072(5) 0.007(5) -0.008(5) 0.014(5)
C37 0.065(7) 0.070(7) 0.098(8) 0.003(6) -0.002(6) 0.024(6)
C221 0.060(2) 0.0305(14) 0.0377(15) 0.0052(14) -0.0051(13) 0.0015(12)
C231 0.0551(18) 0.0335(14) 0.0253(13) 0.0030(13) -0.0003(12) 0.0014(11)
C232 0.053(2) 0.0391(17) 0.0537(19) 0.0002(15) 0.0025(15) -0.0101(14)
C233 0.064(2) 0.0471(19) 0.082(3) 0.0014(18) 0.0125(19) -0.0251(18)
C234 0.056(2) 0.063(2) 0.068(2) -0.0020(18) 0.0105(17) -0.0196(18)
Cl24 0.0581(6) 0.1094(10) 0.1321(11) -0.0003(6) 0.0165(6) -0.0429(8)
C235 0.065(2) 0.067(2) 0.072(2) -0.016(2) 0.0119(19) -0.036(2)
C236 0.061(2) 0.0464(18) 0.0516(19) -0.0005(16) 0.0072(16) -0.0193(15)
N241 0.0477(15) 0.0354(13) 0.0418(14) 0.0095(12) -0.0059(11) 0.0069(11)
N242 0.0531(15) 0.0313(12) 0.0387(13) 0.0080(11) -0.0036(11) 0.0047(10)
C243 0.063(2) 0.0352(16) 0.0402(17) 0.0084(15) -0.0036(14) 0.0067(13)
O243 0.108(2) 0.0385(12) 0.0393(12) 0.0141(13) -0.0158(12) 0.0024(9)
C244 0.0521(18) 0.0320(15) 0.0418(16) 0.0072(13) -0.0052(13) 0.0035(12)
C245 0.0445(17) 0.0343(15) 0.0423(16) 0.0035(13) -0.0001(13) 0.0034(12)
C246 0.084(3) 0.0509(19) 0.0417(18) 0.0134(19) -0.0102(17) 0.0010(15)
C251 0.0422(17) 0.0319(15) 0.0525(18) 0.0040(13) -0.0049(13) 0.0026(13)
C252 0.069(2) 0.0394(17) 0.062(2) 0.0019(16) 0.0071(17) -0.0016(15)
C253 0.089(3) 0.052(2) 0.069(2) 0.008(2) 0.001(2) -0.0145(18)
C254 0.082(3) 0.0353(19) 0.095(3) -0.0028(18) -0.022(2) -0.0069(19)
C255 0.069(2) 0.0418(19) 0.082(3) -0.0062(18) -0.017(2) 0.0112(18)
C256 0.0509(19) 0.0386(17) 0.058(2) -0.0001(15) -0.0088(15) 0.0085(14)

loop_
_atom_type_symbol
_atom_type_description
_atom_type_scat_dispersion_real
_atom_type_scat_dispersion_imag
_atom_type_scat_source
C C 0.0033 0.0016 'International Tables Vol C Tables 4.2.6.8 and 6.1.1.4'
H H 0.0000 0.0000 'International Tables Vol C Tables 4.2.6.8 and 6.1.1.4'
Cl Cl 0.1484 0.1585 'International Tables Vol C Tables 4.2.6.8 and 6.1.1.4'
N N 0.0061 0.0033 'International Tables Vol C Tables 4.2.6.8 and 6.1.1.4'
O O 0.0106 0.0060 'International Tables Vol C Tables 4.2.6.8 and 6.1.1.4'

loop_
_geom_angle_atom_site_label_1
_geom_angle_atom_site_label_2
_geom_angle_atom_site_label_3
_geom_angle_site_symmetry_1
_geom_angle_site_symmetry_3
_geom_angle
_geom_angle_publ_flag
O11 C11 O12 . . 125.6(3) ?
O11 C11 C12 . . 123.1(3) ?
O12 C11 C12 . . 111.2(3) ?
C11 C12 C13 . . 107.0(2) ?
C11 C12 C121 . . 106.5(2) ?
C13 C12 C121 . . 112.0(2) ?
C11 C12 H12 . . 110.4 ?
C13 C12 H12 . . 110.4 ?
C121 C12 H12 . . 110.4 ?
O13 C13 O14 . . 123.0(2) ?
O13 C13 C12 . . 125.7(2) ?
O14 C13 C12 . . 111.3(2) ?
C11 O12 C14 . . 114.3(3) ?
O12 C14 C15 . . 112.3(3) ?
O12 C14 H14A . . 109.1 ?
C15 C14 H14A . . 109.1 ?
O12 C14 H14B . . 109.1 ?
C15 C14 H14B . . 109.1 ?
H14A C14 H14B . . 107.9 ?
C14 C15 H15A . . 109.5 ?
C14 C15 H15B . . 109.5 ?
H15A C15 H15B . . 109.5 ?
C14 C15 H15C . . 109.5 ?
H15A C15 H15C . . 109.5 ?
H15B C15 H15C . . 109.5 ?
C13 O14 C16 . . 116.3(2) ?
O14 C16 C17 . . 108.2(3) ?
O14 C16 H16A . . 110.1 ?
C17 C16 H16A . . 110.1 ?
O14 C16 H16B . . 110.1 ?
C17 C16 H16B . . 110.1 ?
H16A C16 H16B . . 108.4 ?
C16 C17 H17A . . 109.5 ?
C16 C17 H17B . . 109.5 ?
H17A C17 H17B . . 109.5 ?
C16 C17 H17C . . 109.5 ?
H17A C17 H17C . . 109.5 ?
H17B C17 H17C . . 109.5 ?
C131 C121 C144 . . 111.3(2) ?
C131 C121 C12 . . 113.7(2) ?
C144 C121 C12 . . 110.9(2) ?
C131 C121 H121 . . 106.8 ?
C144 C121 H121 . . 106.8 ?
C12 C121 H121 . . 106.8 ?
C132 C131 C136 . . 118.5(3) ?
C132 C131 C121 . . 117.4(3) ?
C136 C131 C121 . . 124.1(2) ?
C133 C132 C131 . . 121.0(3) ?
C133 C132 H132 . . 119.5 ?
C131 C132 H132 . . 119.5 ?
C132 C133 C134 . . 119.5(3) ?
C132 C133 H133 . . 120.3 ?
C134 C133 H133 . . 120.3 ?
C133 C134 C135 . . 120.9(3) ?
C133 C134 Cl14 . . 120.1(3) ?
C135 C134 Cl14 . . 119.0(3) ?
C136 C135 C134 . . 119.1(3) ?
C136 C135 H135 . . 120.4 ?
C134 C135 H135 . . 120.4 ?
C135 C136 C131 . . 121.0(3) ?
C135 C136 H136 . . 119.5 ?
C131 C136 H136 . . 119.5 ?
C145 N141 N142 . . 109.6(2) ?
C145 N141 H141 . . 127(2) ?
N142 N141 H141 . . 123(2) ?
O143 C143 N142 . . 123.0(2) ?
O143 C143 C144 . . 131.1(2) ?
N142 C143 C144 . . 105.9(2) ?
C145 C144 C143 . . 107.6(2) ?
C145 C144 C121 . . 126.8(2) ?
C143 C144 C121 . . 125.5(2) ?
N141 C145 C144 . . 108.9(3) ?
N141 C145 C146 . . 120.7(3) ?
C144 C145 C146 . . 130.4(3) ?
C145 C146 H16C . . 109.5 ?
C145 C146 H16D . . 109.5 ?
H16C C146 H16D . . 109.5 ?
C145 C146 H16E . . 109.5 ?
H16C C146 H16E . . 109.5 ?
H16D C146 H16E . . 109.5 ?
N141 N142 C143 . . 107.9(2) ?
N141 N142 C151 . . 117.3(4) ?
C143 N142 C151 . . 132.8(4) ?
C156 C151 C152 . . 121.0(4) ?
C156 C151 N142 . . 120.2(5) ?
C152 C151 N142 . . 118.8(5) ?
C151 C152 C153 . . 120.2(6) ?
C151 C152 H152 . . 119.9 ?
C153 C152 H152 . . 119.9 ?
C154 C153 C152 . . 119.8(6) ?
C154 C153 H153 . . 120.1 ?
C152 C153 H153 . . 120.1 ?
C153 C154 C155 . . 119.7(5) ?
C153 C154 H154 . . 120.1 ?
C155 C154 H154 . . 120.1 ?
C154 C155 C156 . . 122.0(6) ?
C154 C155 H155 . . 119.0 ?
C156 C155 H155 . . 119.0 ?
C151 C156 C155 . . 117.4(6) ?
C151 C156 H156 . . 121.3 ?
C155 C156 H156 . . 121.3 ?
C166 C161 C162 . . 119.0(7) ?
C161 C162 C163 . . 119.2(9) ?
C161 C162 H162 . . 120.4 ?
C163 C162 H162 . . 120.4 ?
C164 C163 C162 . . 122.0(9) ?
C164 C163 H163 . . 119.0 ?
C162 C163 H163 . . 119.0 ?
C163 C164 C165 . . 118.8(8) ?
C163 C164 H164 . . 120.6 ?
C165 C164 H164 . . 120.6 ?
C164 C165 C166 . . 120.4(9) ?
C164 C165 H165 . . 119.8 ?
C166 C165 H165 . . 119.8 ?
C161 C166 C165 . . 120.5(9) ?
C161 C166 H166 . . 119.7 ?
C165 C166 H166 . . 119.7 ?
O21 C21 O22 . . 122.8(6) ?
O21 C21 C22 . . 126.6(6) ?
O22 C21 C22 . . 110.3(4) ?
C23 C22 C21 . . 107.3(5) ?
C23 C22 C221 . . 109.1(10) ?
C21 C22 C221 . . 115.6(5) ?
C23 C22 H22 . . 108.2 ?
C21 C22 H22 . . 108.2 ?
C221 C22 H22 . . 108.2 ?
O23 C23 O24 . . 125.1(7) ?
O23 C23 C22 . . 123.5(6) ?
O24 C23 C22 . . 110.2(5) ?
C21 O22 C24 . . 118.4(5) ?
C25 C24 O22 . . 107.9(6) ?
C25 C24 H24A . . 110.1 ?
O22 C24 H24A . . 110.1 ?
C25 C24 H24B . . 110.1 ?
O22 C24 H24B . . 110.1 ?
H24A C24 H24B . . 108.4 ?
C24 C25 H25A . . 109.5 ?
C24 C25 H25B . . 109.5 ?
H25A C25 H25B . . 109.5 ?
C24 C25 H25C . . 109.5 ?
H25A C25 H25C . . 109.5 ?
H25B C25 H25C . . 109.5 ?
C23 O24 C26 . . 115.7(6) ?
O24 C26 C27 . . 105.5(6) ?
O24 C26 H26A . . 110.6 ?
C27 C26 H26A . . 110.6 ?
O24 C26 H26B . . 110.6 ?
C27 C26 H26B . . 110.6 ?
H26A C26 H26B . . 108.8 ?
C26 C27 H27A . . 109.5 ?
C26 C27 H27B . . 109.5 ?
H27A C27 H27B . . 109.5 ?
C26 C27 H27C . . 109.5 ?
H27A C27 H27C . . 109.5 ?
H27B C27 H27C . . 109.5 ?
O31 C31 O32 . . 121.9(11) ?
O31 C31 C32 . . 128.9(11) ?
O32 C31 C32 . . 108.0(9) ?
C31 C32 C33 . . 110.2(11) ?
C31 C32 C221 . . 102.0(10) ?
C33 C32 C221 . . 118(2) ?
C31 C32 H32 . . 108.8 ?
C33 C32 H32 . . 108.8 ?
C221 C32 H32 . . 108.8 ?
O33 C33 O34 . . 124.0(16) ?
O33 C33 C32 . . 122.0(16) ?
O34 C33 C32 . . 108.2(11) ?
C31 O32 C34 . . 115.3(9) ?
C35 C34 O32 . . 109.0(9) ?
C35 C34 H34A . . 109.9 ?
O32 C34 H34A . . 109.9 ?
C35 C34 H34B . . 109.9 ?
O32 C34 H34B . . 109.9 ?
H34A C34 H34B . . 108.3 ?
C34 C35 H35A . . 109.5 ?
C34 C35 H35B . . 109.5 ?
H35A C35 H35B . . 109.5 ?
C34 C35 H35C . . 109.5 ?
H35A C35 H35C . . 109.5 ?
H35B C35 H35C . . 109.5 ?
C33 O34 C36 . . 118.9(13) ?
O34 C36 C37 . . 106.4(12) ?
O34 C36 H36A . . 110.4 ?
C37 C36 H36A . . 110.4 ?
O34 C36 H36B . . 110.4 ?
C37 C36 H36B . . 110.4 ?
H36A C36 H36B . . 108.6 ?
C36 C37 H37A . . 109.5 ?
C36 C37 H37B . . 109.5 ?
H37A C37 H37B . . 109.5 ?
C36 C37 H37C . . 109.5 ?
H37A C37 H37C . . 109.5 ?
H37B C37 H37C . . 109.5 ?
C244 C221 C231 . . 113.5(3) ?
C244 C221 C32 . . 108.9(10) ?
C231 C221 C32 . . 111.0(5) ?
C244 C221 C22 . . 106.7(5) ?
C231 C221 C22 . . 114.5(3) ?
C244 C221 H221 . . 107.2 ?
C231 C221 H221 . . 107.2 ?
C22 C221 H221 . . 107.2 ?
C236 C231 C232 . . 117.3(3) ?
C236 C231 C221 . . 122.9(3) ?
C232 C231 C221 . . 119.8(3) ?
C233 C232 C231 . . 122.1(3) ?
C233 C232 H232 . . 119.0 ?
C231 C232 H232 . . 119.0 ?
C234 C233 C232 . . 119.3(3) ?
C234 C233 H233 . . 120.4 ?
C232 C233 H233 . . 120.4 ?
C235 C234 C233 . . 119.6(3) ?
C235 C234 Cl24 . . 119.8(3) ?
C233 C234 Cl24 . . 120.7(3) ?
C234 C235 C236 . . 120.1(3) ?
C234 C235 H235 . . 119.9 ?
C236 C235 H235 . . 119.9 ?
C231 C236 C235 . . 121.5(3) ?
C231 C236 H236 . . 119.3 ?
C235 C236 H236 . . 119.3 ?
C245 N241 N242 . . 108.9(2) ?
C245 N241 H241 . . 129(2) ?
N242 N241 H241 . . 117(2) ?
C243 N242 N241 . . 108.7(2) ?
C243 N242 C251 . . 127.8(2) ?
N241 N242 C251 . . 121.0(2) ?
O243 C243 N242 . . 121.8(3) ?
O243 C243 C244 . . 132.5(3) ?
N242 C243 C244 . . 105.6(2) ?
C245 C244 C243 . . 107.7(2) ?
C245 C244 C221 . . 124.9(3) ?
C243 C244 C221 . . 127.4(3) ?
N241 C245 C244 . . 108.8(3) ?
N241 C245 C246 . . 121.5(3) ?
C244 C245 C246 . . 129.6(3) ?
C245 C246 H26C . . 109.5 ?
C245 C246 H26D . . 109.5 ?
H26C C246 H26D . . 109.5 ?
C245 C246 H26E . . 109.5 ?
H26C C246 H26E . . 109.5 ?
H26D C246 H26E . . 109.5 ?
C256 C251 C252 . . 121.4(3) ?
C256 C251 N242 . . 119.9(3) ?
C252 C251 N242 . . 118.7(3) ?
C253 C252 C251 . . 118.9(3) ?
C253 C252 H252 . . 120.5 ?
C251 C252 H252 . . 120.5 ?
C254 C253 C252 . . 119.6(4) ?
C254 C253 H253 . . 120.2 ?
C252 C253 H253 . . 120.2 ?
C253 C254 C255 . . 120.9(3) ?
C253 C254 H254 . . 119.6 ?
C255 C254 H254 . . 119.6 ?
C256 C255 C254 . . 120.6(3) ?
C256 C255 H255 . . 119.7 ?
C254 C255 H255 . . 119.7 ?
C255 C256 C251 . . 118.6(3) ?
C255 C256 H256 . . 120.7 ?
C251 C256 H256 . . 120.7 ?

loop_
_geom_bond_atom_site_label_1
_geom_bond_atom_site_label_2
_geom_bond_site_symmetry_2
_geom_bond_distance
_geom_bond_publ_flag
C11 O11 . 1.204(4) ?
C11 O12 . 1.324(4) ?
C11 C12 . 1.527(4) ?
C12 C13 . 1.545(4) ?
C12 C121 . 1.556(4) ?
C12 H12 . 1.0000 ?
C13 O13 . 1.201(3) ?
C13 O14 . 1.340(3) ?
O12 C14 . 1.480(4) ?
C14 C15 . 1.497(6) ?
C14 H14A . 0.9900 ?
C14 H14B . 0.9900 ?
C15 H15A . 0.9800 ?
C15 H15B . 0.9800 ?
C15 H15C . 0.9800 ?
O14 C16 . 1.492(3) ?
C16 C17 . 1.493(5) ?
C16 H16A . 0.9900 ?
C16 H16B . 0.9900 ?
C17 H17A . 0.9800 ?
C17 H17B . 0.9800 ?
C17 H17C . 0.9800 ?
C121 C131 . 1.516(4) ?
C121 C144 . 1.533(3) ?
C121 H121 . 1.0000 ?
C131 C132 . 1.392(4) ?
C131 C136 . 1.392(4) ?
C132 C133 . 1.375(4) ?
C132 H132 . 0.9500 ?
C133 C134 . 1.378(5) ?
C133 H133 . 0.9500 ?
C134 C135 . 1.384(5) ?
C134 Cl14 . 1.737(3) ?
C135 C136 . 1.381(5) ?
C135 H135 . 0.9500 ?
C136 H136 . 0.9500 ?
N141 C145 . 1.357(4) ?
N141 N142 . 1.379(3) ?
N141 H141 . 0.83(3) ?
C143 O143 . 1.261(3) ?
C143 N142 . 1.413(3) ?
C143 C144 . 1.429(4) ?
C144 C145 . 1.384(4) ?
C145 C146 . 1.500(4) ?
C146 H16C . 0.9800 ?
C146 H16D . 0.9800 ?
C146 H16E . 0.9800 ?
N142 C151 . 1.436(5) ?
C151 C156 . 1.385(6) ?
C151 C152 . 1.391(7) ?
C152 C153 . 1.408(7) ?
C152 H152 . 0.9500 ?
C153 C154 . 1.370(9) ?
C153 H153 . 0.9500 ?
C154 C155 . 1.382(9) ?
C154 H154 . 0.9500 ?
C155 C156 . 1.418(7) ?
C155 H155 . 0.9500 ?
C156 H156 . 0.9500 ?
C161 C166 . 1.387(8) ?
C161 C162 . 1.396(9) ?
C162 C163 . 1.412(9) ?
C162 H162 . 0.9500 ?
C163 C164 . 1.373(11) ?
C163 H163 . 0.9500 ?
C164 C165 . 1.378(12) ?
C164 H164 . 0.9500 ?
C165 C166 . 1.417(9) ?
C165 H165 . 0.9500 ?
C166 H166 . 0.9500 ?
C21 O21 . 1.214(5) ?
C21 O22 . 1.372(6) ?
C21 C22 . 1.513(6) ?
C22 C23 . 1.511(5) ?
C22 C221 . 1.590(7) ?
C22 H22 . 1.0000 ?
C23 O23 . 1.215(6) ?
C23 O24 . 1.332(6) ?
O22 C24 . 1.496(6) ?
C24 C25 . 1.480(7) ?
C24 H24A . 0.9900 ?
C24 H24B . 0.9900 ?
C25 H25A . 0.9800 ?
C25 H25B . 0.9800 ?
C25 H25C . 0.9800 ?
O24 C26 . 1.452(5) ?
C26 C27 . 1.496(9) ?
C26 H26A . 0.9900 ?
C26 H26B . 0.9900 ?
C27 H27A . 0.9800 ?
C27 H27B . 0.9800 ?
C27 H27C . 0.9800 ?
C31 O31 . 1.217(8) ?
C31 O32 . 1.382(9) ?
C31 C32 . 1.508(8) ?
C32 C33 . 1.513(9) ?
C32 C221 . 1.543(13) ?
C32 H32 . 1.0000 ?
C33 O33 . 1.219(10) ?
C33 O34 . 1.334(9) ?
O32 C34 . 1.499(8) ?
C34 C35 . 1.482(9) ?
C34 H34A . 0.9900 ?
C34 H34B . 0.9900 ?
C35 H35A . 0.9800 ?
C35 H35B . 0.9800 ?
C35 H35C . 0.9800 ?
O34 C36 . 1.450(8) ?
C36 C37 . 1.494(11) ?
C36 H36A . 0.9900 ?
C36 H36B . 0.9900 ?
C37 H37A . 0.9800 ?
C37 H37B . 0.9800 ?
C37 H37C . 0.9800 ?
C221 C244 . 1.510(4) ?
C221 C231 . 1.537(4) ?
C221 H221 . 1.0000 ?
C231 C236 . 1.376(4) ?
C231 C232 . 1.390(4) ?
C232 C233 . 1.390(5) ?
C232 H232 . 0.9500 ?
C233 C234 . 1.381(5) ?
C233 H233 . 0.9500 ?
C234 C235 . 1.380(5) ?
C234 Cl24 . 1.762(4) ?
C235 C236 . 1.394(5) ?
C235 H235 . 0.9500 ?
C236 H236 . 0.9500 ?
N241 C245 . 1.342(4) ?
N241 N242 . 1.392(3) ?
N241 H241 . 0.85(3) ?
N242 C243 . 1.383(4) ?
N242 C251 . 1.422(4) ?
C243 O243 . 1.272(3) ?
C243 C244 . 1.430(4) ?
C244 C245 . 1.384(4) ?
C245 C246 . 1.495(4) ?
C246 H26C . 0.9800 ?
C246 H26D . 0.9800 ?
C246 H26E . 0.9800 ?
C251 C256 . 1.384(4) ?
C251 C252 . 1.411(5) ?
C252 C253 . 1.388(5) ?
C252 H252 . 0.9500 ?
C253 C254 . 1.381(6) ?
C253 H253 . 0.9500 ?
C254 C255 . 1.391(6) ?
C254 H254 . 0.9500 ?
C255 C256 . 1.382(5) ?
C255 H255 . 0.9500 ?
C256 H256 . 0.9500 ?

loop_
_geom_hbond_atom_site_label_D
_geom_hbond_atom_site_label_H
_geom_hbond_atom_site_label_A
_geom_hbond_site_symmetry_A
_geom_hbond_distance_DH
_geom_hbond_distance_HA
_geom_hbond_distance_DA
_geom_hbond_angle_DHA
_geom_hbond_publ_flag
N141 H141 O243 . 0.83(3) 1.90(3) 2.692(3) 160(3) no
N241 H241 O143 4_575 0.85(3) 1.86(3) 2.704(3) 171(3) no
C14 H14A O21 4_676 0.99 2.35 3.322(11) 166 no
C132 H132 O13 3_666 0.95 2.58 3.416(4) 148 no
C235 H235 Cg1 . 0.95 2.71 3.406(5) 131 no
C235 H235 Cg2 . 0.95 2.72 3.444(7) 133 no

loop_
_geom_torsion_atom_site_label_1
_geom_torsion_atom_site_label_2
_geom_torsion_atom_site_label_3
_geom_torsion_atom_site_label_4
_geom_torsion_site_symmetry_1
_geom_torsion_site_symmetry_2
_geom_torsion_site_symmetry_3
_geom_torsion_site_symmetry_4
_geom_torsion
_geom_torsion_publ_flag
O11 C11 C12 C13 . . . . -52.5(4) ?
O12 C11 C12 C13 . . . . 129.8(2) ?
O11 C11 C12 C121 . . . . 67.4(3) ?
O12 C11 C12 C121 . . . . -110.3(3) ?
C11 C12 C13 O13 . . . . 98.4(4) ?
C121 C12 C13 O13 . . . . -17.9(4) ?
C11 C12 C13 O14 . . . . -80.3(3) ?
C121 C12 C13 O14 . . . . 163.3(2) ?
O11 C11 O12 C14 . . . . -1.7(4) ?
C12 C11 O12 C14 . . . . 175.9(3) ?
C11 O12 C14 C15 . . . . -83.5(5) ?
O13 C13 O14 C16 . . . . -1.0(4) ?
C12 C13 O14 C16 . . . . 177.8(2) ?
C13 O14 C16 C17 . . . . 177.7(3) ?
C11 C12 C121 C131 . . . . 180.0(2) ?
C13 C12 C121 C131 . . . . -63.4(3) ?
C11 C12 C121 C144 . . . . 53.6(3) ?
C13 C12 C121 C144 . . . . 170.2(2) ?
C144 C121 C131 C132 . . . . -78.9(3) ?
C12 C121 C131 C132 . . . . 155.0(2) ?
C144 C121 C131 C136 . . . . 101.0(3) ?
C12 C121 C131 C136 . . . . -25.1(4) ?
C136 C131 C132 C133 . . . . 0.5(4) ?
C121 C131 C132 C133 . . . . -179.6(2) ?
C131 C132 C133 C134 . . . . 0.2(4) ?
C132 C133 C134 C135 . . . . -0.8(5) ?
C132 C133 C134 Cl14 . . . . 179.8(2) ?
C133 C134 C135 C136 . . . . 0.6(5) ?
Cl14 C134 C135 C136 . . . . -180.0(3) ?
C134 C135 C136 C131 . . . . 0.1(5) ?
C132 C131 C136 C135 . . . . -0.6(5) ?
C121 C131 C136 C135 . . . . 179.5(3) ?
O143 C143 C144 C145 . . . . 177.9(3) ?
N142 C143 C144 C145 . . . . -1.1(3) ?
O143 C143 C144 C121 . . . . 1.4(5) ?
N142 C143 C144 C121 . . . . -177.6(2) ?
C131 C121 C144 C145 . . . . 117.6(3) ?
C12 C121 C144 C145 . . . . -114.7(3) ?
C131 C121 C144 C143 . . . . -66.6(3) ?
C12 C121 C144 C143 . . . . 61.1(3) ?
N142 N141 C145 C144 . . . . 1.3(3) ?
N142 N141 C145 C146 . . . . -178.7(3) ?
C143 C144 C145 N141 . . . . -0.1(3) ?
C121 C144 C145 N141 . . . . 176.3(2) ?
C143 C144 C145 C146 . . . . 179.9(3) ?
C121 C144 C145 C146 . . . . -3.7(5) ?
C145 N141 N142 C143 . . . . -2.0(3) ?
C145 N141 N142 C151 . . . . -168.0(6) ?
O143 C143 N142 N141 . . . . -177.2(2) ?
C144 C143 N142 N141 . . . . 1.8(3) ?
O143 C143 N142 C151 . . . . -14.2(7) ?
C144 C143 N142 C151 . . . . 164.8(6) ?
N141 N142 C151 C156 . . . . 24.1(12) ?
C143 N142 C151 C156 . . . . -137.7(7) ?
N141 N142 C151 C152 . . . . -157.6(7) ?
C143 N142 C151 C152 . . . . 40.6(13) ?
C156 C151 C152 C153 . . . . 1.6(14) ?
N142 C151 C152 C153 . . . . -176.7(8) ?
C151 C152 C153 C154 . . . . -3.3(11) ?
C152 C153 C154 C155 . . . . 2.2(10) ?
C153 C154 C155 C156 . . . . 0.7(9) ?
C152 C151 C156 C155 . . . . 1.2(13) ?
N142 C151 C156 C155 . . . . 179.5(8) ?
C154 C155 C156 C151 . . . . -2.4(10) ?
C166 C161 C162 C163 . . . . -1(3) ?
C161 C162 C163 C164 . . . . -1(2) ?
C162 C163 C164 C165 . . . . 1.0(18) ?
C163 C164 C165 C166 . . . . -0.2(19) ?
C162 C161 C166 C165 . . . . 1(3) ?
C164 C165 C166 C161 . . . . -1(2) ?
O21 C21 C22 C23 . . . . -106.7(12) ?
O22 C21 C22 C23 . . . . 67.0(12) ?
O21 C21 C22 C221 . . . . 15.3(15) ?
O22 C21 C22 C221 . . . . -171.0(9) ?
C21 C22 C23 O23 . . . . 42(2) ?
C221 C22 C23 O23 . . . . -84.4(18) ?
C21 C22 C23 O24 . . . . -126.5(11) ?
C221 C22 C23 O24 . . . . 107.5(15) ?
O21 C21 O22 C24 . . . . -4.5(14) ?
C22 C21 O22 C24 . . . . -178.5(7) ?
C21 O22 C24 C25 . . . . -87.7(9) ?
O23 C23 O24 C26 . . . . 15(3) ?
C22 C23 O24 C26 . . . . -177.1(9) ?
C23 O24 C26 C27 . . . . 150.7(13) ?
O31 C31 C32 C33 . . . . -108(3) ?
O32 C31 C32 C33 . . . . 85(3) ?
O31 C31 C32 C221 . . . . 18(4) ?
O32 C31 C32 C221 . . . . -149(2) ?
C31 C32 C33 O33 . . . . 58(5) ?
C221 C32 C33 O33 . . . . -59(4) ?
C31 C32 C33 O34 . . . . -148(2) ?
C221 C32 C33 O34 . . . . 95(3) ?
O31 C31 O32 C34 . . . . 21(3) ?
C32 C31 O32 C34 . . . . -170.1(15) ?
C31 O32 C34 C35 . . . . 158.2(19) ?
O33 C33 O34 C36 . . . . -29(6) ?
C32 C33 O34 C36 . . . . 177(2) ?
C33 O34 C36 C37 . . . . 96(3) ?
C31 C32 C221 C244 . . . . 67.7(17) ?
C33 C32 C221 C244 . . . . -171.5(10) ?
C31 C32 C221 C231 . . . . -166.6(13) ?
C33 C32 C221 C231 . . . . -45.8(15) ?
C31 C32 C221 C22 . . . . 2E1(3) ?
C33 C32 C221 C22 . . . . 14E1(3) ?
C23 C22 C221 C244 . . . . -171.1(4) ?
C21 C22 C221 C244 . . . . 67.8(9) ?
C23 C22 C221 C231 . . . . -44.6(7) ?
C21 C22 C221 C231 . . . . -165.7(6) ?
C23 C22 C221 C32 . . . . -4E1(3) ?
C21 C22 C221 C32 . . . . -16E1(3) ?
C244 C221 C231 C236 . . . . 29.3(4) ?
C32 C221 C231 C236 . . . . -93.8(13) ?
C22 C221 C231 C236 . . . . -93.7(6) ?
C244 C221 C231 C232 . . . . -151.1(3) ?
C32 C221 C231 C232 . . . . 85.8(13) ?
C22 C221 C231 C232 . . . . 85.9(6) ?
C236 C231 C232 C233 . . . . 3.1(5) ?
C221 C231 C232 C233 . . . . -176.5(3) ?
C231 C232 C233 C234 . . . . 0.9(6) ?
C232 C233 C234 C235 . . . . -4.2(6) ?
C232 C233 C234 Cl24 . . . . 175.9(3) ?
C233 C234 C235 C236 . . . . 3.5(6) ?
Cl24 C234 C235 C236 . . . . -176.7(3) ?
C232 C231 C236 C235 . . . . -3.9(5) ?
C221 C231 C236 C235 . . . . 175.7(3) ?
C234 C235 C236 C231 . . . . 0.7(6) ?
C245 N241 N242 C243 . . . . 4.8(3) ?
C245 N241 N242 C251 . . . . 168.2(3) ?
N241 N242 C243 O243 . . . . 176.3(3) ?
C251 N242 C243 O243 . . . . 14.5(5) ?
N241 N242 C243 C244 . . . . -3.1(3) ?
C251 N242 C243 C244 . . . . -165.0(3) ?
O243 C243 C244 C245 . . . . -179.0(4) ?
N242 C243 C244 C245 . . . . 0.3(4) ?
O243 C243 C244 C221 . . . . 0.8(6) ?
N242 C243 C244 C221 . . . . -179.9(3) ?
C231 C221 C244 C245 . . . . 99.7(4) ?
C32 C221 C244 C245 . . . . -136.1(9) ?
C22 C221 C244 C245 . . . . -133.1(5) ?
C231 C221 C244 C243 . . . . -80.0(4) ?
C32 C221 C244 C243 . . . . 44.2(9) ?
C22 C221 C244 C243 . . . . 47.2(5) ?
N242 N241 C245 C244 . . . . -4.6(3) ?
N242 N241 C245 C246 . . . . 174.4(3) ?
C243 C244 C245 N241 . . . . 2.6(4) ?
C221 C244 C245 N241 . . . . -177.1(3) ?
C243 C244 C245 C246 . . . . -176.2(3) ?
C221 C244 C245 C246 . . . . 4.0(6) ?
C243 N242 C251 C256 . . . . 130.0(3) ?
N241 N242 C251 C256 . . . . -30.0(4) ?
C243 N242 C251 C252 . . . . -48.7(5) ?
N241 N242 C251 C252 . . . . 151.4(3) ?
C256 C251 C252 C253 . . . . -0.2(5) ?
N242 C251 C252 C253 . . . . 178.4(3) ?
C251 C252 C253 C254 . . . . -0.3(6) ?
C252 C253 C254 C255 . . . . 1.1(6) ?
C253 C254 C255 C256 . . . . -1.3(6) ?
C254 C255 C256 C251 . . . . 0.8(5) ?
C252 C251 C256 C255 . . . . 0.0(5) ?
N242 C251 C256 C255 . . . . -178.7(3) ?

_cod_database_fobs_code 2243670
